data_7225211
loop_
_publ_author_name
'Han, Xue'
'Ke, Jie'
'Suleiman, Norhidayah'
'Levason, William'
'Pugh, David'
'Zhang, Wenjian'
'Reid, Gillian'
'Licence, Peter'
'George, Michael W.'

_publ_section_title
;
 Phase behaviour and conductivity of supporting electrolytes in
 supercritical difluoromethane and 1,1-difluoroethane.
;
_journal_issue 21
_journal_name_full 'Physical chemistry chemical physics : PCCP'
_journal_page_first 14359
_journal_page_last 14369
_journal_paper_doi 10.1039/c6cp00466k
_journal_volume 18
_journal_year 2016
_chemical_formula_moiety 'C16 H36 N, C2 F6 N O4 S2'
_chemical_formula_sum 'C18 H36 F6 N2 O4 S2'
_chemical_formula_weight 522.61
_chemical_name_systematic
;
 ?
;
_space_group_crystal_system monoclinic
_space_group_IT_number 4
_space_group_name_Hall 'P 2yb'
_space_group_name_H-M_alt 'P 1 21 1'
_symmetry_space_group_name_Hall 'P 2yb'
_symmetry_space_group_name_H-M 'P 1 21 1'
_atom_sites_solution_hydrogens geom
_audit_creation_method SHELXL-2013
_audit_update_record
;
2015-10-20 deposited with the CCDC.
2016-05-11 downloaded from the CCDC.
;
_cell_angle_alpha 90
_cell_angle_beta 94.059(9)
_cell_angle_gamma 90
_cell_formula_units_Z 8
_cell_length_a 13.312(6)
_cell_length_b 28.997(13)
_cell_length_c 13.523(6)
_cell_measurement_reflns_used 10858
_cell_measurement_temperature 100(2)
_cell_measurement_theta_max 31.2
_cell_measurement_theta_min 2.2
_cell_volume 5207(4)
_computing_structure_refinement 'SHELXL-2013 (Sheldrick, 2013)'
_diffrn_ambient_temperature 100(2)
_diffrn_detector CCD
_diffrn_detector_area_resol_mean 28.5714
_diffrn_measured_fraction_theta_full 0.991
_diffrn_measured_fraction_theta_max 0.986
_diffrn_measurement_device
;
AFC12 (Right): Kappa 3 circle
;
_diffrn_measurement_device_type
;
Rigaku Saturn724+ (2x2 bin mode)
;
_diffrn_measurement_method 'profile data from \w-scans'
_diffrn_measurement_specimen_support Mitegen
_diffrn_radiation_monochromator Confocal
_diffrn_radiation_type MoK\a
_diffrn_radiation_wavelength 0.71073
_diffrn_reflns_av_R_equivalents 0.0351
_diffrn_reflns_av_unetI/netI 0.1129
_diffrn_reflns_Laue_measured_fraction_full 0.991
_diffrn_reflns_Laue_measured_fraction_max 0.986
_diffrn_reflns_limit_h_max 16
_diffrn_reflns_limit_h_min -15
_diffrn_reflns_limit_k_max 34
_diffrn_reflns_limit_k_min -36
_diffrn_reflns_limit_l_max 12
_diffrn_reflns_limit_l_min -16
_diffrn_reflns_number 21991
_diffrn_reflns_point_group_measured_fraction_full 0.836
_diffrn_reflns_point_group_measured_fraction_max 0.821
_diffrn_reflns_theta_full 25.242
_diffrn_reflns_theta_max 26.370
_diffrn_reflns_theta_min 2.958
_diffrn_source 'Rotating Anode'
_diffrn_source_current 55.0
_diffrn_source_power 2.5
_diffrn_source_voltage 45.0
_exptl_absorpt_coefficient_mu 0.272
_exptl_absorpt_correction_T_max 1.000
_exptl_absorpt_correction_T_min 0.764
_exptl_absorpt_correction_type multi-scan
_exptl_absorpt_process_details 'CrystalClear-SM Expert 2.0 r11 (Rigaku, 2011)'
_exptl_crystal_colour colourless
_exptl_crystal_density_diffrn 1.333
_exptl_crystal_description block
_exptl_crystal_F_000 2208
_exptl_crystal_size_max 0.070
_exptl_crystal_size_mid 0.060
_exptl_crystal_size_min 0.030
_refine_diff_density_max 0.984
_refine_diff_density_min -0.520
_refine_diff_density_rms 0.075
_refine_ls_abs_structure_details
;
 Flack x determined using 3195 quotients [(I+)-(I-)]/[(I+)+(I-)]
 (Parsons and Flack (2004), Acta Cryst. A60, s61).
;
_refine_ls_abs_structure_Flack 0.11(5)
_refine_ls_extinction_method none
_refine_ls_goodness_of_fit_ref 1.097
_refine_ls_hydrogen_treatment constr
_refine_ls_matrix_type full
_refine_ls_number_parameters 1212
_refine_ls_number_reflns 17489
_refine_ls_number_restraints 26
_refine_ls_restrained_S_all 1.097
_refine_ls_R_factor_all 0.1276
_refine_ls_R_factor_gt 0.0947
_refine_ls_shift/su_max 0.001
_refine_ls_shift/su_mean 0.000
_refine_ls_structure_factor_coef Fsqd
_refine_ls_weighting_details 'w=1/[\s^2^(Fo^2^)+(0.0587P)^2^+7.6416P] where P=(Fo^2^+2Fc^2^)/3'
_refine_ls_weighting_scheme calc
_refine_ls_wR_factor_gt 0.1823
_refine_ls_wR_factor_ref 0.2122
_reflns_Friedel_coverage 0.632
_reflns_Friedel_fraction_full 0.674
_reflns_Friedel_fraction_max 0.649
_reflns_number_gt 12466
_reflns_number_total 17489
_reflns_threshold_expression 'I > 2\s(I)'
_cod_data_source_file c6cp00466k2.cif
_cod_data_source_block shelx
_cod_depositor_comments 'Adding full bibliography for 7225209--7225211.cif.'
_cod_database_code 7225211
_shelx_space_group_comment
;
The symmetry employed for this shelxl refinement is uniquely defined
by the following loop, which should always be used as a source of
symmetry information in preference to the above space-group names.
They are only intended as comments.
;
_shelx_estimated_absorpt_t_min 0.981
_shelx_estimated_absorpt_t_max 0.992
_shelxl_version_number 2013-4

loop_
_space_group_symop_operation_xyz
'x, y, z'
'-x, y+1/2, -z'

loop_
_atom_site_label
_atom_site_type_symbol
_atom_site_fract_x
_atom_site_fract_y
_atom_site_fract_z
_atom_site_U_iso_or_equiv
_atom_site_adp_type
_atom_site_occupancy
_atom_site_site_symmetry_order
_atom_site_calc_flag
_atom_site_refinement_flags_posn
_atom_site_refinement_flags_adp
_atom_site_refinement_flags_occupancy
_atom_site_disorder_assembly
_atom_site_disorder_group
C1 C 0.3939(9) 0.2638(4) 0.1866(9) 0.055(3) Uani 1 1 d . . . . .
C2 C 0.0835(10) 0.2709(4) 0.3836(9) 0.048(3) Uani 1 1 d . . . . .
C3 C 0.2862(11) 0.5149(6) 0.9108(9) 0.070(4) Uani 1 1 d . . . . .
C4 C 0.1017(10) 0.5125(4) 0.5683(8) 0.050(3) Uani 1 1 d . . . . .
C5 C 0.3374(10) 0.0552(4) 0.9331(9) 0.055(3) Uani 1 1 d . . . . .
C6 C 0.2810(9) 0.0234(4) 0.5612(8) 0.045(3) Uani 1 1 d . . . . .
C7 C 0.5433(10) 0.2780(5) 0.8939(14) 0.077(5) Uani 1 1 d . . . . .
C8A C 0.8903(19) 0.2760(10) 0.792(2) 0.052(6) Uani 0.577(9) 1 d . . P A 1
C8B C 0.892(3) 0.2838(14) 0.736(3) 0.052(6) Uani 0.423(9) 1 d . . P A 2
C9 C 0.6357(10) -0.1418(5) 0.4431(10) 0.061(3) Uani 1 1 d . . . . .
H9A H 0.6486 -0.1671 0.4914 0.073 Uiso 1 1 calc R U . . .
H9B H 0.5902 -0.1538 0.3880 0.073 Uiso 1 1 calc R U . . .
C10 C 0.7324(10) -0.1282(5) 0.4033(12) 0.078(5) Uani 1 1 d . . . . .
H10A H 0.7863 -0.1267 0.4576 0.093 Uiso 1 1 calc R U . . .
H10B H 0.7260 -0.0973 0.3720 0.093 Uiso 1 1 calc R U . . .
C11 C 0.7602(11) -0.1665(5) 0.3216(11) 0.068(4) Uani 1 1 d . . . . .
H11A H 0.7552 -0.1979 0.3499 0.082 Uiso 1 1 calc R U . . .
H11B H 0.7123 -0.1643 0.2624 0.082 Uiso 1 1 calc R U . . .
C12 C 0.8647(14) -0.1580(8) 0.2933(13) 0.124(7) Uani 1 1 d . U . . .
H12A H 0.8706 -0.1260 0.2712 0.186 Uiso 1 1 calc R U . . .
H12B H 0.8798 -0.1789 0.2394 0.186 Uiso 1 1 calc R U . . .
H12C H 0.9123 -0.1635 0.3507 0.186 Uiso 1 1 calc R U . . .
C13A C 0.4766(12) -0.1173(10) 0.5191(19) 0.068(6) Uani 0.577(9) 1 d D U P A 1
H13A H 0.4385 -0.0897 0.5380 0.082 Uiso 0.577(9) 1 calc R U P A 1
H13B H 0.4407 -0.1310 0.4596 0.082 Uiso 0.577(9) 1 calc R U P A 1
C14A C 0.4792(16) -0.1524(9) 0.6040(19) 0.085(9) Uani 0.577(9) 1 d D . P A 1
H14A H 0.5083 -0.1382 0.6662 0.103 Uiso 0.577(9) 1 calc R U P A 1
H14B H 0.5207 -0.1794 0.5883 0.103 Uiso 0.577(9) 1 calc R U P A 1
C15A C 0.3693(15) -0.1670(9) 0.6148(18) 0.063(7) Uani 0.577(9) 1 d D . P A 1
H15A H 0.3686 -0.1870 0.6742 0.076 Uiso 0.577(9) 1 calc R U P A 1
H15B H 0.3305 -0.1389 0.6288 0.076 Uiso 0.577(9) 1 calc R U P A 1
C16A C 0.313(2) -0.1921(9) 0.5299(18) 0.063(3) Uani 0.577(9) 1 d . . P A 1
H16A H 0.3023 -0.1713 0.4731 0.095 Uiso 0.577(9) 1 calc R U P A 1
H16B H 0.2472 -0.2024 0.5506 0.095 Uiso 0.577(9) 1 calc R U P A 1
H16C H 0.3518 -0.2189 0.5110 0.095 Uiso 0.577(9) 1 calc R U P A 1
C17A C 0.651(3) -0.0790(13) 0.578(3) 0.063(3) Uani 0.45(2) 1 d . . P A 1
H17A H 0.6741 -0.1042 0.6242 0.076 Uiso 0.45(2) 1 calc R U P A 1
H17B H 0.7122 -0.0683 0.5469 0.076 Uiso 0.45(2) 1 calc R U P A 1
C18A C 0.622(3) -0.0404(13) 0.642(3) 0.063(3) Uani 0.45(2) 1 d . . P A 1
H18A H 0.5929 -0.0159 0.5978 0.076 Uiso 0.45(2) 1 calc R U P A 1
H18B H 0.5659 -0.0518 0.6808 0.076 Uiso 0.45(2) 1 calc R U P A 1
C19A C 0.748(3) -0.0498(11) 0.782(3) 0.063(3) Uani 0.45(2) 1 d . . P A 1
H19A H 0.7154 -0.0498 0.8445 0.095 Uiso 0.45(2) 1 calc R U P A 1
H19B H 0.8174 -0.0388 0.7932 0.095 Uiso 0.45(2) 1 calc R U P A 1
H19C H 0.7482 -0.0812 0.7550 0.095 Uiso 0.45(2) 1 calc R U P A 1
C20A C 0.692(3) -0.0191(13) 0.710(3) 0.063(3) Uani 0.45(2) 1 d . . P A 1
H20A H 0.6563 0.0042 0.7482 0.076 Uiso 0.45(2) 1 calc R U P A 1
H20B H 0.7416 -0.0024 0.6723 0.076 Uiso 0.45(2) 1 calc R U P A 1
C13B C 0.499(2) -0.1248(15) 0.552(2) 0.068(6) Uani 0.423(9) 1 d D U P A 2
H13C H 0.5314 -0.1497 0.5939 0.082 Uiso 0.423(9) 1 calc R U P A 2
H13D H 0.4760 -0.1012 0.5983 0.082 Uiso 0.423(9) 1 calc R U P A 2
C14B C 0.406(2) -0.1453(11) 0.496(2) 0.074(11) Uani 0.423(9) 1 d D . P A 2
H14C H 0.4287 -0.1663 0.4442 0.088 Uiso 0.423(9) 1 calc R U P A 2
H14D H 0.3679 -0.1199 0.4621 0.088 Uiso 0.423(9) 1 calc R U P A 2
C15B C 0.334(3) -0.1721(13) 0.559(2) 0.063(3) Uani 0.423(9) 1 d D . P A 2
H15C H 0.3716 -0.1970 0.5964 0.076 Uiso 0.423(9) 1 calc R U P A 2
H15D H 0.3056 -0.1512 0.6078 0.076 Uiso 0.423(9) 1 calc R U P A 2
C16B C 0.253(3) -0.1921(11) 0.492(2) 0.063(3) Uani 0.423(9) 1 d . . P A 2
H16D H 0.2105 -0.1672 0.4626 0.095 Uiso 0.423(9) 1 calc R U P A 2
H16E H 0.2115 -0.2129 0.5291 0.095 Uiso 0.423(9) 1 calc R U P A 2
H16F H 0.2825 -0.2094 0.4387 0.095 Uiso 0.423(9) 1 calc R U P A 2
C17B C 0.656(2) -0.0948(9) 0.5853(19) 0.063(3) Uani 0.55(2) 1 d D . P A 2
H17C H 0.6585 -0.1232 0.6258 0.076 Uiso 0.55(2) 1 calc R U P A 2
H17D H 0.7246 -0.0898 0.5626 0.076 Uiso 0.55(2) 1 calc R U P A 2
C18B C 0.634(3) -0.0588(10) 0.644(2) 0.063(3) Uani 0.55(2) 1 d . . P A 2
H18C H 0.5708 -0.0658 0.6759 0.076 Uiso 0.55(2) 1 calc R U P A 2
H18D H 0.6212 -0.0310 0.6021 0.076 Uiso 0.55(2) 1 calc R U P A 2
C19B C 0.718(2) -0.0480(9) 0.7252(15) 0.053(7) Uani 0.55(2) 1 d . . P A 2
H19D H 0.7300 -0.0755 0.7677 0.063 Uiso 0.55(2) 1 calc R U P A 2
H19E H 0.7812 -0.0412 0.6934 0.063 Uiso 0.55(2) 1 calc R U P A 2
C20B C 0.6924(19) -0.0070(8) 0.790(2) 0.073(9) Uani 0.55(2) 1 d . . P A 2
H20C H 0.6959 0.0215 0.7516 0.109 Uiso 0.55(2) 1 calc R U P A 2
H20D H 0.7406 -0.0055 0.8480 0.109 Uiso 0.55(2) 1 calc R U P A 2
H20E H 0.6242 -0.0109 0.8116 0.109 Uiso 0.55(2) 1 calc R U P A 2
C21 C 0.5537(11) -0.0631(5) 0.4264(10) 0.069(4) Uani 1 1 d . . . . .
H21A H 0.6143 -0.0439 0.4195 0.082 Uiso 1 1 calc R U . . .
H21B H 0.5042 -0.0439 0.4590 0.082 Uiso 1 1 calc R U . . .
C22 C 0.5099(9) -0.0751(5) 0.3245(9) 0.059(3) Uani 1 1 d . . . . .
H22A H 0.4543 -0.0975 0.3292 0.070 Uiso 1 1 calc R U . . .
H22B H 0.5622 -0.0896 0.2862 0.070 Uiso 1 1 calc R U . . .
C23 C 0.4700(12) -0.0315(5) 0.2710(10) 0.069(4) Uani 1 1 d . . . . .
H23A H 0.5239 -0.0079 0.2732 0.083 Uiso 1 1 calc R U . . .
H23B H 0.4132 -0.0189 0.3060 0.083 Uiso 1 1 calc R U . . .
C24 C 0.4340(10) -0.0412(5) 0.1616(10) 0.068(4) Uani 1 1 d . . . . .
H24A H 0.4919 -0.0494 0.1244 0.102 Uiso 1 1 calc R U . . .
H24B H 0.4015 -0.0136 0.1325 0.102 Uiso 1 1 calc R U . . .
H24C H 0.3857 -0.0668 0.1588 0.102 Uiso 1 1 calc R U . . .
C25 C -0.1108(7) 0.4380(3) -0.0113(7) 0.0265(19) Uani 1 1 d . . . . .
H25A H -0.1665 0.4597 -0.0003 0.032 Uiso 1 1 calc R U . . .
H25B H -0.0472 0.4557 -0.0032 0.032 Uiso 1 1 calc R U . . .
C26 C -0.1237(8) 0.4209(4) -0.1175(7) 0.038(2) Uani 1 1 d . . . . .
H26A H -0.0626 0.4038 -0.1336 0.046 Uiso 1 1 calc R U . . .
H26B H -0.1816 0.3995 -0.1245 0.046 Uiso 1 1 calc R U . . .
C27 C -0.1412(8) 0.4604(4) -0.1890(7) 0.041(3) Uani 1 1 d . . . . .
H27A H -0.0828 0.4816 -0.1825 0.050 Uiso 1 1 calc R U . . .
H27B H -0.2016 0.4778 -0.1719 0.050 Uiso 1 1 calc R U . . .
C28 C -0.1562(11) 0.4438(5) -0.2957(9) 0.064(4) Uani 1 1 d . . . . .
H28A H -0.0980 0.4253 -0.3119 0.097 Uiso 1 1 calc R U . . .
H28B H -0.1627 0.4705 -0.3402 0.097 Uiso 1 1 calc R U . . .
H28C H -0.2174 0.4250 -0.3038 0.097 Uiso 1 1 calc R U . . .
C29 C -0.2098(7) 0.3773(3) 0.0699(7) 0.031(2) Uani 1 1 d . . . . .
H29A H -0.2057 0.3542 0.1240 0.038 Uiso 1 1 calc R U . . .
H29B H -0.2216 0.3603 0.0067 0.038 Uiso 1 1 calc R U . . .
C30 C -0.3007(7) 0.4080(3) 0.0830(7) 0.034(2) Uani 1 1 d . . . . .
H30A H -0.2840 0.4301 0.1374 0.041 Uiso 1 1 calc R U . . .
H30B H -0.3160 0.4259 0.0214 0.041 Uiso 1 1 calc R U . . .
C31 C -0.3925(8) 0.3808(4) 0.1061(10) 0.048(3) Uani 1 1 d . . . . .
H31A H -0.4068 0.3577 0.0529 0.058 Uiso 1 1 calc R U . . .
H31B H -0.3774 0.3637 0.1688 0.058 Uiso 1 1 calc R U . . .
C32 C -0.4851(7) 0.4094(4) 0.1158(9) 0.048(3) Uani 1 1 d . . . . .
H32A H -0.4717 0.4325 0.1678 0.072 Uiso 1 1 calc R U . . .
H32B H -0.5406 0.3894 0.1332 0.072 Uiso 1 1 calc R U . . .
H32C H -0.5035 0.4248 0.0526 0.072 Uiso 1 1 calc R U . . .
C33 C -0.0306(7) 0.3647(3) 0.0502(7) 0.030(2) Uani 1 1 d . . . . .
H33A H -0.0310 0.3415 0.1038 0.036 Uiso 1 1 calc R U . . .
H33B H -0.0519 0.3490 -0.0127 0.036 Uiso 1 1 calc R U . . .
C34 C 0.0767(7) 0.3814(4) 0.0439(8) 0.037(2) Uani 1 1 d . . . . .
H34A H 0.1057 0.3895 0.1111 0.044 Uiso 1 1 calc R U . . .
H34B H 0.0766 0.4096 0.0024 0.044 Uiso 1 1 calc R U . . .
C35 C 0.1426(8) 0.3444(4) -0.0009(8) 0.039(2) Uani 1 1 d . . . . .
H35A H 0.1432 0.3165 0.0414 0.047 Uiso 1 1 calc R U . . .
H35B H 0.1121 0.3358 -0.0672 0.047 Uiso 1 1 calc R U . . .
C36 C 0.2489(9) 0.3597(4) -0.0107(10) 0.059(4) Uani 1 1 d . . . . .
H36A H 0.2493 0.3859 -0.0563 0.089 Uiso 1 1 calc R U . . .
H36B H 0.2877 0.3342 -0.0366 0.089 Uiso 1 1 calc R U . . .
H36C H 0.2793 0.3689 0.0544 0.089 Uiso 1 1 calc R U . . .
C37 C -0.0822(7) 0.4257(3) 0.1678(6) 0.028(2) Uani 1 1 d . . . . .
H37A H -0.0112 0.4359 0.1688 0.034 Uiso 1 1 calc R U . . .
H37B H -0.1244 0.4538 0.1700 0.034 Uiso 1 1 calc R U . . .
C38 C -0.0954(8) 0.3979(3) 0.2613(7) 0.034(2) Uani 1 1 d . . . . .
H38A H -0.0639 0.3672 0.2553 0.041 Uiso 1 1 calc R U . . .
H38B H -0.1680 0.3933 0.2694 0.041 Uiso 1 1 calc R U . . .
C39 C -0.0472(8) 0.4226(4) 0.3523(7) 0.041(3) Uani 1 1 d . . . . .
H39A H 0.0269 0.4224 0.3495 0.049 Uiso 1 1 calc R U . . .
H39B H -0.0697 0.4552 0.3515 0.049 Uiso 1 1 calc R U . . .
C40 C -0.0741(10) 0.4004(4) 0.4466(8) 0.055(3) Uani 1 1 d . . . . .
H40A H -0.1470 0.4023 0.4516 0.082 Uiso 1 1 calc R U . . .
H40B H -0.0395 0.4164 0.5031 0.082 Uiso 1 1 calc R U . . .
H40C H -0.0533 0.3680 0.4470 0.082 Uiso 1 1 calc R U . . .
C41 C 0.0161(8) 0.0989(3) 1.0305(7) 0.032(2) Uani 1 1 d . . . . .
H41A H 0.0882 0.0906 1.0303 0.038 Uiso 1 1 calc R U . . .
H41B H -0.0169 0.0749 1.0690 0.038 Uiso 1 1 calc R U . . .
C42 C -0.0296(7) 0.0972(3) 0.9241(7) 0.032(2) Uani 1 1 d . . . . .
H42A H -0.1003 0.1080 0.9218 0.039 Uiso 1 1 calc R U . . .
H42B H 0.0083 0.1181 0.8823 0.039 Uiso 1 1 calc R U . . .
C43 C -0.0264(8) 0.0485(3) 0.8834(7) 0.036(2) Uani 1 1 d . . . . .
H43A H -0.0720 0.0287 0.9194 0.044 Uiso 1 1 calc R U . . .
H43B H 0.0428 0.0362 0.8950 0.044 Uiso 1 1 calc R U . . .
C44 C -0.0578(8) 0.0468(4) 0.7723(7) 0.040(2) Uani 1 1 d . . . . .
H44A H -0.1247 0.0606 0.7601 0.061 Uiso 1 1 calc R U . . .
H44B H -0.0597 0.0146 0.7500 0.061 Uiso 1 1 calc R U . . .
H44C H -0.0090 0.0640 0.7358 0.061 Uiso 1 1 calc R U . . .
C45 C -0.0997(7) 0.1522(3) 1.1104(8) 0.038(2) Uani 1 1 d . . . . .
H45A H -0.1429 0.1521 1.0477 0.046 Uiso 1 1 calc R U . . .
H45B H -0.1199 0.1255 1.1502 0.046 Uiso 1 1 calc R U . . .
C46 C -0.1218(9) 0.1957(4) 1.1663(9) 0.049(3) Uani 1 1 d . . . . .
H46A H -0.1092 0.2230 1.1250 0.058 Uiso 1 1 calc R U . . .
H46B H -0.0768 0.1976 1.2278 0.058 Uiso 1 1 calc R U . . .
C47 C -0.2314(9) 0.1954(4) 1.1923(10) 0.057(3) Uani 1 1 d . . . . .
H47A H -0.2752 0.1921 1.1303 0.068 Uiso 1 1 calc R U . . .
H47B H -0.2426 0.1681 1.2341 0.068 Uiso 1 1 calc R U . . .
C48 C -0.2629(10) 0.2380(5) 1.2462(11) 0.070(4) Uani 1 1 d . . . . .
H48A H -0.2202 0.2416 1.3078 0.105 Uiso 1 1 calc R U . . .
H48B H -0.3334 0.2351 1.2617 0.105 Uiso 1 1 calc R U . . .
H48C H -0.2555 0.2651 1.2040 0.105 Uiso 1 1 calc R U . . .
C49 C 0.0816(8) 0.1452(4) 1.1774(7) 0.035(2) Uani 1 1 d . . . . .
H49A H 0.1495 0.1372 1.1571 0.042 Uiso 1 1 calc R U . . .
H49B H 0.0850 0.1769 1.2048 0.042 Uiso 1 1 calc R U . . .
C50 C 0.0553(7) 0.1123(4) 1.2591(7) 0.038(2) Uani 1 1 d . . . . .
H50A H -0.0056 0.1235 1.2895 0.046 Uiso 1 1 calc R U . . .
H50B H 0.0401 0.0814 1.2304 0.046 Uiso 1 1 calc R U . . .
C51 C 0.1409(8) 0.1083(4) 1.3379(7) 0.039(2) Uani 1 1 d . . . . .
H51A H 0.1168 0.0913 1.3950 0.047 Uiso 1 1 calc R U . . .
H51B H 0.1600 0.1397 1.3611 0.047 Uiso 1 1 calc R U . . .
C52 C 0.2344(9) 0.0843(5) 1.3048(10) 0.064(4) Uani 1 1 d . . . . .
H52A H 0.2196 0.0516 1.2928 0.096 Uiso 1 1 calc R U . . .
H52B H 0.2892 0.0873 1.3567 0.096 Uiso 1 1 calc R U . . .
H52C H 0.2545 0.0986 1.2436 0.096 Uiso 1 1 calc R U . . .
C53 C 0.0428(8) 0.1846(4) 1.0185(8) 0.042(3) Uani 1 1 d . . . . .
H53A H -0.0031 0.1853 0.9576 0.050 Uiso 1 1 calc R U . . .
H53B H 0.0346 0.2141 1.0536 0.050 Uiso 1 1 calc R U . . .
C54 C 0.1490(8) 0.1821(4) 0.9880(8) 0.042(3) Uani 1 1 d . . . . .
H54A H 0.1632 0.1504 0.9654 0.050 Uiso 1 1 calc R U . . .
H54B H 0.1963 0.1891 1.0459 0.050 Uiso 1 1 calc R U . . .
C55 C 0.1658(10) 0.2160(4) 0.9051(8) 0.055(3) Uani 1 1 d . . . . .
H55A H 0.1450 0.2472 0.9255 0.066 Uiso 1 1 calc R U . . .
H55B H 0.1227 0.2072 0.8454 0.066 Uiso 1 1 calc R U . . .
C56 C 0.2756(11) 0.2176(5) 0.8789(9) 0.069(4) Uani 1 1 d . . . . .
H56A H 0.3194 0.2228 0.9393 0.104 Uiso 1 1 calc R U . . .
H56B H 0.2845 0.2427 0.8319 0.104 Uiso 1 1 calc R U . . .
H56C H 0.2934 0.1882 0.8489 0.104 Uiso 1 1 calc R U . . .
C57 C 0.6916(9) 0.1726(4) 0.5691(7) 0.050(3) Uani 1 1 d . . . . .
H57A H 0.6912 0.1882 0.5040 0.060 Uiso 1 1 calc R U . . .
H57B H 0.6980 0.1968 0.6208 0.060 Uiso 1 1 calc R U . . .
C58 C 0.7830(8) 0.1426(5) 0.5805(9) 0.056(3) Uani 1 1 d . . . . .
H58A H 0.7700 0.1128 0.5459 0.067 Uiso 1 1 calc R U . . .
H58B H 0.8006 0.1361 0.6515 0.067 Uiso 1 1 calc R U . . .
C59 C 0.8729(10) 0.1691(5) 0.5337(13) 0.077(5) Uani 1 1 d . . . . .
H59A H 0.8613 0.1695 0.4606 0.092 Uiso 1 1 calc R U . . .
H59B H 0.8748 0.2015 0.5572 0.092 Uiso 1 1 calc R U . . .
C60 C 0.9686(14) 0.1470(7) 0.5613(14) 0.111(7) Uani 1 1 d . . . . .
H60A H 0.9874 0.1527 0.6316 0.167 Uiso 1 1 calc R U . . .
H60B H 1.0206 0.1596 0.5211 0.167 Uiso 1 1 calc R U . . .
H60C H 0.9625 0.1137 0.5498 0.167 Uiso 1 1 calc R U . . .
C61 C 0.5668(8) 0.1160(4) 0.4884(7) 0.036(2) Uani 1 1 d . . . . .
H61A H 0.6207 0.0925 0.4898 0.044 Uiso 1 1 calc R U . . .
H61B H 0.5029 0.0997 0.4984 0.044 Uiso 1 1 calc R U . . .
C62 C 0.5580(9) 0.1374(4) 0.3857(7) 0.048(3) Uani 1 1 d . . . . .
H62A H 0.6241 0.1500 0.3702 0.058 Uiso 1 1 calc R U . . .
H62B H 0.5092 0.1632 0.3845 0.058 Uiso 1 1 calc R U . . .
C63 C 0.5234(9) 0.1019(4) 0.3076(8) 0.047(3) Uani 1 1 d . . . . .
H63A H 0.5759 0.0779 0.3056 0.056 Uiso 1 1 calc R U . . .
H63B H 0.4616 0.0869 0.3286 0.056 Uiso 1 1 calc R U . . .
C64 C 0.5016(11) 0.1205(5) 0.2034(8) 0.065(4) Uani 1 1 d . . . . .
H64A H 0.4448 0.1421 0.2026 0.098 Uiso 1 1 calc R U . . .
H64B H 0.4847 0.0949 0.1580 0.098 Uiso 1 1 calc R U . . .
H64C H 0.5612 0.1366 0.1823 0.098 Uiso 1 1 calc R U . . .
C65 C 0.5898(8) 0.1181(3) 0.6685(7) 0.034(2) Uani 1 1 d . . . . .
H65A H 0.6482 0.0969 0.6688 0.041 Uiso 1 1 calc R U . . .
H65B H 0.5280 0.0990 0.6647 0.041 Uiso 1 1 calc R U . . .
C66 C 0.5955(9) 0.1449(4) 0.7660(7) 0.042(3) Uani 1 1 d . . . . .
H66A H 0.5302 0.1603 0.7742 0.050 Uiso 1 1 calc R U . . .
H66B H 0.6480 0.1691 0.7645 0.050 Uiso 1 1 calc R U . . .
C67 C 0.6208(10) 0.1123(5) 0.8543(8) 0.056(3) Uani 1 1 d . . . . .
H67A H 0.5740 0.0857 0.8499 0.067 Uiso 1 1 calc R U . . .
H67B H 0.6901 0.1003 0.8507 0.067 Uiso 1 1 calc R U . . .
C68 C 0.6126(12) 0.1365(5) 0.9527(9) 0.076(4) Uani 1 1 d . . . . .
H68A H 0.6556 0.1640 0.9556 0.114 Uiso 1 1 calc R U . . .
H68B H 0.6345 0.1156 1.0069 0.114 Uiso 1 1 calc R U . . .
H68C H 0.5426 0.1456 0.9594 0.114 Uiso 1 1 calc R U . . .
C69 C 0.5099(8) 0.1854(4) 0.5786(8) 0.041(3) Uani 1 1 d . . . . .
H69A H 0.5256 0.2044 0.6386 0.049 Uiso 1 1 calc R U . . .
H69B H 0.5163 0.2057 0.5205 0.049 Uiso 1 1 calc R U . . .
C70 C 0.4031(9) 0.1707(4) 0.5786(8) 0.043(3) Uani 1 1 d . . . . .
H70A H 0.3979 0.1456 0.6276 0.052 Uiso 1 1 calc R U . . .
H70B H 0.3815 0.1581 0.5124 0.052 Uiso 1 1 calc R U . . .
C71 C 0.3326(9) 0.2093(4) 0.6028(9) 0.054(3) Uani 1 1 d . . . . .
H71A H 0.3332 0.2331 0.5505 0.065 Uiso 1 1 calc R U . . .
H71B H 0.3575 0.2237 0.6663 0.065 Uiso 1 1 calc R U . . .
C72 C 0.2243(10) 0.1930(5) 0.6113(8) 0.058(3) Uani 1 1 d . . . . .
H72A H 0.2007 0.1768 0.5504 0.086 Uiso 1 1 calc R U . . .
H72B H 0.1810 0.2197 0.6210 0.086 Uiso 1 1 calc R U . . .
H72C H 0.2219 0.1720 0.6679 0.086 Uiso 1 1 calc R U . . .
N1 N 0.2686(7) 0.2883(3) 0.3247(7) 0.050(2) Uani 1 1 d . . . . .
N2 N 0.1573(9) 0.5311(4) 0.7623(9) 0.072(3) Uani 1 1 d . . . . .
N3 N 0.2658(6) 0.0224(3) 0.7598(6) 0.038(2) Uani 1 1 d . . . . .
N4 N 0.6996(6) 0.2578(3) 0.7849(8) 0.051(3) Uani 1 1 d . . . . .
N5 N 0.5828(7) -0.1025(4) 0.4937(7) 0.051(2) Uani 1 1 d D . . . .
N6 N -0.1087(6) 0.4013(3) 0.0693(6) 0.0286(17) Uani 1 1 d . . . . .
N7 N 0.0085(6) 0.1451(3) 1.0856(6) 0.0357(19) Uani 1 1 d . . . . .
N8 N 0.5890(6) 0.1484(3) 0.5760(5) 0.0335(19) Uani 1 1 d . . . . .
O1 O 0.2856(7) 0.2034(3) 0.2723(8) 0.066(3) Uani 1 1 d . . . . .
O2 O 0.4202(7) 0.2441(4) 0.3706(7) 0.089(4) Uani 1 1 d . . . . .
O3 O 0.1335(7) 0.3424(3) 0.2846(6) 0.058(2) Uani 1 1 d . . . . .
O4 O 0.1199(6) 0.2672(3) 0.1997(6) 0.0481(19) Uani 1 1 d . . . . .
O5 O 0.2448(8) 0.4541(4) 0.7837(8) 0.083(2) Uani 1 1 d . . . . .
O6 O 0.1117(8) 0.4746(4) 0.8850(8) 0.083(2) Uani 1 1 d . . . . .
O7 O 0.2887(7) 0.5221(4) 0.6271(10) 0.092(4) Uani 1 1 d . . . . .
O8 O 0.1824(7) 0.5875(3) 0.6392(7) 0.063(2) Uani 1 1 d . . . . .
O9 O 0.3615(5) 0.1006(3) 0.7741(5) 0.0434(18) Uani 1 1 d . . . . .
O10 O 0.1890(6) 0.0918(3) 0.8292(6) 0.053(2) Uani 1 1 d . . . . .
O11 O 0.3195(7) -0.0462(3) 0.6750(6) 0.056(2) Uani 1 1 d . . . . .
O12 O 0.4387(6) 0.0176(3) 0.6848(7) 0.058(2) Uani 1 1 d . . . . .
O13 O 0.5598(7) 0.3033(4) 0.7102(7) 0.079(3) Uani 1 1 d . . . . .
O14 O 0.6707(6) 0.3414(2) 0.8444(7) 0.057(2) Uani 1 1 d . . . . .
O15A O 0.8263(16) 0.2014(8) 0.8637(14) 0.048(5) Uani 0.577(9) 1 d . . P A 1
O16A O 0.8064(14) 0.2742(7) 0.9533(15) 0.042(4) Uani 0.577(9) 1 d . . P A 1
O15B O 0.839(2) 0.2055(11) 0.8153(18) 0.049(7) Uani 0.423(9) 1 d . . P A 2
O16B O 0.840(2) 0.2771(11) 0.918(2) 0.055(8) Uani 0.423(9) 1 d . . P A 2
F1 F 0.3252(5) 0.2704(3) 0.1112(5) 0.064(2) Uani 1 1 d . . . . .
F2 F 0.4432(6) 0.3031(3) 0.1983(6) 0.087(3) Uani 1 1 d . . . . .
F3 F 0.4599(6) 0.2337(3) 0.1583(7) 0.091(3) Uani 1 1 d . . . . .
F4 F 0.1107(6) 0.2906(3) 0.4708(5) 0.072(2) Uani 1 1 d . . . . .
F5 F 0.0976(6) 0.2257(2) 0.3944(6) 0.067(2) Uani 1 1 d . . . . .
F6 F -0.0146(5) 0.2781(2) 0.3655(5) 0.0607(19) Uani 1 1 d . . . . .
F7 F 0.3227(7) 0.4864(3) 0.9796(7) 0.101(3) Uani 1 1 d . . . . .
F8 F 0.3572(6) 0.5355(3) 0.8694(6) 0.073(2) Uani 1 1 d . . . . .
F9 F 0.2420(6) 0.5485(3) 0.9688(6) 0.085(3) Uani 1 1 d . . . . .
F10 F 0.1070(7) 0.4678(3) 0.5752(9) 0.112(4) Uani 1 1 d . . . . .
F11 F 0.1262(9) 0.5220(4) 0.4741(7) 0.126(4) Uani 1 1 d . . . . .
F12 F 0.0122(5) 0.5248(3) 0.5842(8) 0.097(3) Uani 1 1 d . . . . .
F13 F 0.3552(6) 0.0932(2) 0.9898(5) 0.069(2) Uani 1 1 d . . . . .
F14 F 0.2705(6) 0.0300(2) 0.9832(5) 0.063(2) Uani 1 1 d . . . . .
F15 F 0.4216(5) 0.0313(2) 0.9330(5) 0.0594(19) Uani 1 1 d . . . . .
F16 F 0.1868(5) 0.0114(2) 0.5440(5) 0.060(2) Uani 1 1 d . . . . .
F17 F 0.2848(5) 0.0698(2) 0.5591(5) 0.0536(17) Uani 1 1 d . . . . .
F18 F 0.3324(6) 0.0077(3) 0.4885(5) 0.070(2) Uani 1 1 d . . . . .
F19 F 0.4988(7) 0.2393(3) 0.8600(8) 0.100(3) Uani 1 1 d . . . . .
F20 F 0.5961(7) 0.2688(3) 0.9771(7) 0.092(3) Uani 1 1 d . . . . .
F21 F 0.4743(6) 0.3093(3) 0.9092(8) 0.097(3) Uani 1 1 d . . . . .
F22A F 0.9801(10) 0.2747(5) 0.8463(15) 0.087(3) Uani 0.577(9) 1 d . . P A 1
F23A F 0.8838(13) 0.3212(10) 0.759(3) 0.087(3) Uani 0.577(9) 1 d . . P A 1
F24A F 0.9060(11) 0.2546(6) 0.7040(15) 0.087(3) Uani 0.577(9) 1 d . . P A 1
F22B F 0.9884(13) 0.2721(7) 0.761(2) 0.087(3) Uani 0.423(9) 1 d . . P A 2
F23B F 0.8598(18) 0.3239(14) 0.753(4) 0.087(3) Uani 0.423(9) 1 d . . P A 2
F24B F 0.8691(15) 0.2675(8) 0.651(2) 0.087(3) Uani 0.423(9) 1 d . . P A 2
S1 S 0.3353(2) 0.24592(11) 0.2988(2) 0.0499(7) Uani 1 1 d . . . . .
S2 S 0.1541(2) 0.29419(10) 0.2837(2) 0.0439(7) Uani 1 1 d . . . . .
S3 S 0.1865(2) 0.49114(11) 0.8271(2) 0.0494(7) Uani 1 1 d . . . . .
S4 S 0.1978(2) 0.53968(11) 0.6505(2) 0.0489(8) Uani 1 1 d . . . . .
S5 S 0.2844(2) 0.07123(9) 0.81152(19) 0.0375(6) Uani 1 1 d . . . . .
S6 S 0.3367(2) 0.00211(9) 0.6807(2) 0.0397(6) Uani 1 1 d . . . . .
S7 S 0.6263(2) 0.29975(11) 0.7997(3) 0.0550(8) Uani 1 1 d . . . . .
S8A S 0.7973(7) 0.2491(3) 0.8624(7) 0.0386(18) Uani 0.577(9) 1 d . . P A 1
S8B S 0.8143(10) 0.2547(5) 0.8237(10) 0.047(3) Uani 0.423(9) 1 d . . P A 2

loop_
_atom_site_aniso_label
_atom_site_aniso_U_11
_atom_site_aniso_U_22
_atom_site_aniso_U_33
_atom_site_aniso_U_23
_atom_site_aniso_U_13
_atom_site_aniso_U_12
C1 0.053(8) 0.051(8) 0.059(8) 0.025(6) -0.008(6) 0.006(6)
C2 0.064(8) 0.035(6) 0.045(7) -0.004(5) 0.007(6) 0.009(6)
C3 0.063(9) 0.108(13) 0.039(7) 0.005(8) 0.013(6) -0.001(9)
C4 0.069(9) 0.045(7) 0.035(6) 0.001(5) -0.005(6) 0.008(6)
C5 0.075(9) 0.049(7) 0.042(7) 0.000(6) 0.003(6) -0.025(7)
C6 0.056(7) 0.037(6) 0.041(6) -0.007(5) -0.005(5) -0.003(5)
C7 0.045(8) 0.068(10) 0.118(14) -0.043(10) 0.015(8) 0.001(7)
C8A 0.029(8) 0.048(12) 0.078(19) -0.016(16) 0.003(15) 0.011(8)
C8B 0.029(8) 0.048(12) 0.078(19) -0.016(16) 0.003(15) 0.011(8)
C9 0.065(9) 0.055(8) 0.063(8) 0.013(7) 0.011(7) -0.003(7)
C10 0.050(8) 0.091(12) 0.091(12) 0.039(9) -0.003(8) 0.005(8)
C11 0.072(10) 0.073(10) 0.061(9) 0.004(7) 0.011(7) 0.012(8)
C12 0.103(13) 0.192(18) 0.077(11) 0.033(13) 0.011(10) 0.018(13)
C13A 0.055(9) 0.079(9) 0.069(10) 0.005(8) -0.011(8) 0.003(7)
C14A 0.09(2) 0.09(2) 0.08(2) 0.013(16) 0.020(16) -0.035(16)
C15A 0.056(14) 0.084(18) 0.052(14) 0.020(13) 0.017(11) -0.018(13)
C16A 0.081(7) 0.057(9) 0.051(5) -0.005(6) 0.002(4) -0.019(7)
C17A 0.081(7) 0.057(9) 0.051(5) -0.005(6) 0.002(4) -0.019(7)
C18A 0.081(7) 0.057(9) 0.051(5) -0.005(6) 0.002(4) -0.019(7)
C19A 0.081(7) 0.057(9) 0.051(5) -0.005(6) 0.002(4) -0.019(7)
C20A 0.081(7) 0.057(9) 0.051(5) -0.005(6) 0.002(4) -0.019(7)
C13B 0.055(9) 0.079(9) 0.069(10) 0.005(8) -0.011(8) 0.003(7)
C14B 0.07(2) 0.06(2) 0.09(3) -0.004(19) 0.05(2) -0.032(18)
C15B 0.081(7) 0.057(9) 0.051(5) -0.005(6) 0.002(4) -0.019(7)
C16B 0.081(7) 0.057(9) 0.051(5) -0.005(6) 0.002(4) -0.019(7)
C17B 0.081(7) 0.057(9) 0.051(5) -0.005(6) 0.002(4) -0.019(7)
C18B 0.081(7) 0.057(9) 0.051(5) -0.005(6) 0.002(4) -0.019(7)
C19B 0.087(18) 0.057(15) 0.014(9) -0.015(10) 0.005(10) -0.045(14)
C20B 0.063(16) 0.041(14) 0.11(3) 0.004(15) 0.017(15) 0.013(12)
C21 0.083(10) 0.058(8) 0.063(9) -0.018(7) -0.013(7) 0.000(7)
C22 0.044(7) 0.072(9) 0.059(8) -0.013(7) -0.003(6) 0.006(6)
C23 0.093(11) 0.056(8) 0.057(8) -0.012(7) 0.001(7) -0.002(8)
C24 0.067(9) 0.075(10) 0.060(9) 0.012(7) -0.012(7) 0.009(8)
C25 0.029(5) 0.017(4) 0.034(5) 0.001(4) 0.006(4) 0.002(4)
C26 0.030(5) 0.053(7) 0.033(5) 0.001(5) 0.006(4) -0.004(5)
C27 0.040(6) 0.051(7) 0.034(6) 0.005(5) 0.010(4) 0.001(5)
C28 0.086(10) 0.070(9) 0.038(7) 0.008(6) 0.012(6) 0.006(8)
C29 0.038(6) 0.028(5) 0.028(5) -0.003(4) 0.003(4) -0.005(4)
C30 0.033(5) 0.037(6) 0.031(5) -0.009(4) -0.004(4) -0.002(4)
C31 0.030(6) 0.048(7) 0.068(8) -0.013(6) 0.018(5) -0.006(5)
C32 0.023(5) 0.058(7) 0.063(8) -0.016(6) 0.007(5) -0.001(5)
C33 0.039(6) 0.023(5) 0.029(5) -0.001(4) 0.007(4) 0.006(4)
C34 0.036(6) 0.037(6) 0.038(6) -0.004(5) 0.009(4) 0.007(5)
C35 0.042(6) 0.042(6) 0.035(5) 0.003(5) 0.013(4) 0.014(5)
C36 0.046(7) 0.062(8) 0.072(9) 0.019(7) 0.023(6) 0.026(6)
C37 0.028(5) 0.031(5) 0.026(5) -0.003(4) 0.003(4) 0.002(4)
C38 0.038(6) 0.027(5) 0.037(5) 0.002(4) 0.007(4) 0.007(4)
C39 0.046(6) 0.047(6) 0.031(5) -0.004(5) 0.008(5) 0.008(5)
C40 0.077(9) 0.055(8) 0.032(6) 0.000(5) 0.005(6) -0.012(7)
C41 0.042(6) 0.024(5) 0.029(5) -0.005(4) 0.001(4) 0.003(4)
C42 0.033(5) 0.025(5) 0.039(5) -0.008(4) 0.000(4) 0.002(4)
C43 0.049(6) 0.027(5) 0.034(5) 0.000(4) 0.002(4) 0.002(4)
C44 0.042(6) 0.035(6) 0.043(6) -0.004(5) -0.001(5) -0.003(5)
C45 0.031(6) 0.036(6) 0.048(6) -0.002(5) 0.008(4) 0.004(4)
C46 0.052(7) 0.048(7) 0.047(7) -0.015(5) 0.010(5) 0.007(6)
C47 0.050(7) 0.060(8) 0.060(8) -0.019(6) -0.007(6) 0.017(6)
C48 0.054(8) 0.077(10) 0.078(10) -0.040(8) 0.004(7) 0.017(7)
C49 0.045(6) 0.041(6) 0.022(5) -0.005(4) 0.008(4) 0.001(5)
C50 0.027(5) 0.058(7) 0.030(5) -0.008(5) 0.002(4) -0.012(5)
C51 0.042(6) 0.050(7) 0.025(5) 0.003(5) 0.002(4) -0.009(5)
C52 0.055(8) 0.074(9) 0.063(8) 0.022(7) 0.011(6) 0.011(7)
C53 0.056(7) 0.031(6) 0.038(6) 0.001(5) 0.000(5) -0.001(5)
C54 0.053(7) 0.035(6) 0.038(6) -0.001(5) 0.011(5) -0.007(5)
C55 0.106(11) 0.029(6) 0.031(6) -0.005(5) 0.014(6) -0.003(6)
C56 0.113(12) 0.062(8) 0.038(7) -0.006(6) 0.030(7) -0.031(8)
C57 0.070(8) 0.062(8) 0.020(5) -0.012(5) 0.011(5) -0.039(7)
C58 0.042(7) 0.086(10) 0.041(6) -0.007(7) 0.008(5) -0.018(7)
C59 0.048(8) 0.072(10) 0.111(13) -0.043(9) 0.016(8) -0.021(7)
C60 0.108(15) 0.112(15) 0.110(16) 0.017(13) -0.017(12) -0.045(13)
C61 0.044(6) 0.038(6) 0.027(5) -0.004(4) 0.003(4) -0.009(5)
C62 0.062(8) 0.057(7) 0.026(5) -0.008(5) 0.002(5) -0.005(6)
C63 0.044(6) 0.062(8) 0.036(6) -0.018(6) 0.007(5) -0.005(6)
C64 0.088(10) 0.073(9) 0.034(6) -0.012(6) 0.000(6) 0.012(8)
C65 0.045(6) 0.030(5) 0.028(5) 0.005(4) 0.008(4) -0.007(4)
C66 0.060(7) 0.039(6) 0.025(5) 0.003(5) -0.002(5) -0.005(5)
C67 0.069(8) 0.062(8) 0.037(6) 0.009(6) 0.001(6) 0.000(7)
C68 0.102(12) 0.088(11) 0.037(7) 0.003(7) -0.003(7) -0.011(9)
C69 0.057(7) 0.034(6) 0.033(5) 0.003(5) 0.009(5) -0.005(5)
C70 0.062(8) 0.036(6) 0.034(6) 0.007(5) 0.018(5) 0.004(5)
C71 0.071(9) 0.054(8) 0.038(6) 0.013(6) 0.013(6) 0.008(6)
C72 0.075(9) 0.065(8) 0.032(6) -0.001(6) 0.003(6) 0.023(7)
N1 0.054(6) 0.051(6) 0.046(5) -0.005(5) -0.003(4) 0.011(5)
N2 0.069(8) 0.066(8) 0.080(8) 0.019(7) 0.011(6) 0.004(6)
N3 0.045(5) 0.033(5) 0.036(5) -0.007(4) 0.006(4) -0.014(4)
N4 0.031(5) 0.035(5) 0.085(8) -0.028(5) -0.020(5) 0.006(4)
N5 0.039(5) 0.069(7) 0.044(6) 0.001(5) 0.000(4) -0.003(5)
N6 0.033(4) 0.021(4) 0.032(4) -0.006(3) 0.002(3) 0.008(3)
N7 0.039(5) 0.037(5) 0.032(4) 0.007(4) 0.003(4) 0.009(4)
N8 0.054(5) 0.028(4) 0.019(4) -0.010(3) 0.007(3) -0.010(4)
O1 0.061(6) 0.040(5) 0.100(8) 0.017(5) 0.027(5) -0.002(4)
O2 0.057(6) 0.137(10) 0.072(7) 0.051(7) -0.012(5) 0.008(6)
O3 0.069(6) 0.039(5) 0.064(6) 0.004(4) 0.002(4) 0.008(4)
O4 0.045(5) 0.052(5) 0.046(5) -0.004(4) -0.007(3) 0.002(4)
O5 0.078(5) 0.093(6) 0.078(5) 0.016(4) -0.002(4) -0.006(4)
O6 0.078(5) 0.093(6) 0.078(5) 0.016(4) -0.002(4) -0.006(4)
O7 0.053(6) 0.070(7) 0.156(11) 0.002(7) 0.030(6) 0.006(5)
O8 0.062(6) 0.057(6) 0.071(6) -0.019(5) 0.010(5) -0.004(4)
O9 0.050(5) 0.043(4) 0.037(4) 0.004(3) 0.005(3) -0.019(4)
O10 0.062(5) 0.054(5) 0.044(5) -0.012(4) 0.007(4) 0.010(4)
O11 0.082(6) 0.030(4) 0.058(5) 0.004(4) 0.008(5) 0.008(4)
O12 0.048(5) 0.056(5) 0.070(6) -0.001(4) 0.001(4) 0.008(4)
O13 0.066(6) 0.083(7) 0.082(7) -0.017(6) -0.035(5) 0.023(6)
O14 0.053(5) 0.028(4) 0.087(7) -0.012(4) -0.013(4) 0.011(4)
O15A 0.043(10) 0.044(10) 0.056(12) 0.003(11) -0.012(10) 0.011(7)
O16A 0.040(12) 0.034(8) 0.051(12) -0.024(8) -0.001(7) -0.003(8)
O15B 0.053(15) 0.045(13) 0.048(15) 0.005(14) -0.009(14) 0.017(10)
O16B 0.032(16) 0.066(16) 0.07(2) -0.036(15) -0.005(11) 0.002(13)
F1 0.060(5) 0.084(5) 0.049(4) 0.004(4) 0.011(3) 0.013(4)
F2 0.096(6) 0.082(6) 0.083(6) 0.025(5) -0.001(5) -0.035(5)
F3 0.080(6) 0.087(6) 0.110(7) 0.046(6) 0.047(5) 0.039(5)
F4 0.096(6) 0.088(6) 0.035(4) -0.014(4) 0.013(4) -0.011(5)
F5 0.086(6) 0.053(4) 0.064(5) 0.019(4) 0.015(4) 0.013(4)
F6 0.055(4) 0.063(5) 0.065(5) 0.010(4) 0.015(4) -0.002(4)
F7 0.116(8) 0.097(7) 0.083(6) 0.032(6) -0.034(5) -0.020(6)
F8 0.062(5) 0.099(6) 0.060(5) -0.020(5) 0.014(4) -0.022(4)
F9 0.090(6) 0.103(7) 0.062(5) -0.021(5) 0.018(4) 0.004(5)
F10 0.096(7) 0.059(6) 0.180(11) -0.033(6) -0.001(7) -0.010(5)
F11 0.170(11) 0.147(10) 0.058(6) -0.013(6) -0.025(6) -0.011(8)
F12 0.035(4) 0.103(7) 0.147(9) -0.052(6) -0.033(5) 0.020(4)
F13 0.105(6) 0.053(4) 0.047(4) -0.011(3) -0.007(4) -0.026(4)
F14 0.084(5) 0.062(5) 0.043(4) 0.010(3) 0.013(3) -0.030(4)
F15 0.057(4) 0.061(5) 0.060(5) 0.020(4) -0.005(3) -0.004(4)
F16 0.065(5) 0.056(4) 0.055(4) 0.010(3) -0.027(3) -0.020(4)
F17 0.083(5) 0.033(3) 0.042(4) 0.007(3) -0.006(3) -0.010(3)
F18 0.110(6) 0.070(5) 0.033(3) -0.005(4) 0.023(4) 0.017(4)
F19 0.088(6) 0.078(6) 0.139(9) -0.052(6) 0.032(6) -0.018(5)
F20 0.104(7) 0.088(7) 0.084(6) -0.022(5) 0.011(6) 0.003(6)
F21 0.053(5) 0.087(6) 0.153(9) -0.071(6) 0.024(5) 0.004(4)
F22A 0.041(5) 0.070(4) 0.150(8) -0.031(5) 0.013(5) 0.004(4)
F23A 0.041(5) 0.070(4) 0.150(8) -0.031(5) 0.013(5) 0.004(4)
F24A 0.041(5) 0.070(4) 0.150(8) -0.031(5) 0.013(5) 0.004(4)
F22B 0.041(5) 0.070(4) 0.150(8) -0.031(5) 0.013(5) 0.004(4)
F23B 0.041(5) 0.070(4) 0.150(8) -0.031(5) 0.013(5) 0.004(4)
F24B 0.041(5) 0.070(4) 0.150(8) -0.031(5) 0.013(5) 0.004(4)
S1 0.0479(17) 0.0488(18) 0.0522(18) 0.0167(14) -0.0023(13) 0.0041(14)
S2 0.0557(18) 0.0393(15) 0.0366(14) 0.0010(12) 0.0033(12) 0.0100(14)
S3 0.0569(19) 0.0468(17) 0.0459(16) 0.0063(14) 0.0125(14) -0.0066(14)
S4 0.0309(15) 0.064(2) 0.0514(17) 0.0211(15) 0.0007(12) -0.0032(14)
S5 0.0412(15) 0.0390(14) 0.0325(13) -0.0043(11) 0.0040(11) -0.0075(12)
S6 0.0405(15) 0.0395(15) 0.0390(14) 0.0010(12) 0.0022(11) 0.0056(12)
S7 0.0402(16) 0.0503(18) 0.072(2) -0.0213(16) -0.0156(14) 0.0178(14)
S8A 0.027(3) 0.027(3) 0.061(5) 0.001(4) 0.000(3) 0.000(2)
S8B 0.038(6) 0.036(6) 0.067(8) -0.005(6) -0.002(5) 0.007(4)

loop_
_atom_type_symbol
_atom_type_description
_atom_type_scat_dispersion_real
_atom_type_scat_dispersion_imag
_atom_type_scat_source
C C 0.0033 0.0016 'International Tables Vol C Tables 4.2.6.8 and 6.1.1.4'
H H 0.0000 0.0000 'International Tables Vol C Tables 4.2.6.8 and 6.1.1.4'
N N 0.0061 0.0033 'International Tables Vol C Tables 4.2.6.8 and 6.1.1.4'
O O 0.0106 0.0060 'International Tables Vol C Tables 4.2.6.8 and 6.1.1.4'
F F 0.0171 0.0103 'International Tables Vol C Tables 4.2.6.8 and 6.1.1.4'
S S 0.1246 0.1234 'International Tables Vol C Tables 4.2.6.8 and 6.1.1.4'

loop_
_geom_angle_atom_site_label_1
_geom_angle_atom_site_label_2
_geom_angle_atom_site_label_3
_geom_angle
F3 C1 F2 105.7(11)
F3 C1 F1 108.1(11)
F2 C1 F1 105.9(10)
F3 C1 S1 112.8(8)
F2 C1 S1 112.5(10)
F1 C1 S1 111.5(9)
F5 C2 F6 107.7(10)
F5 C2 F4 107.2(10)
F6 C2 F4 107.2(9)
F5 C2 S2 111.7(8)
F6 C2 S2 110.8(8)
F4 C2 S2 111.9(9)
F8 C3 F7 111.0(12)
F8 C3 F9 105.6(13)
F7 C3 F9 100.9(10)
F8 C3 S3 115.7(9)
F7 C3 S3 114.9(12)
F9 C3 S3 107.1(9)
F12 C4 F10 108.3(12)
F12 C4 F11 112.9(11)
F10 C4 F11 104.6(11)
F12 C4 S4 113.6(8)
F10 C4 S4 110.9(9)
F11 C4 S4 106.3(9)
F15 C5 F13 108.4(10)
F15 C5 F14 107.6(10)
F13 C5 F14 104.4(10)
F15 C5 S5 114.3(9)
F13 C5 S5 110.3(9)
F14 C5 S5 111.2(9)
F16 C6 F18 108.6(9)
F16 C6 F17 107.4(10)
F18 C6 F17 107.8(10)
F16 C6 S6 113.0(8)
F18 C6 S6 110.0(8)
F17 C6 S6 109.9(7)
F20 C7 F21 110.1(14)
F20 C7 F19 108.7(15)
F21 C7 F19 109.5(11)
F20 C7 S7 110.5(10)
F21 C7 S7 109.3(12)
F19 C7 S7 108.7(11)
F22A C8A F24A 105.8(19)
F22A C8A F23A 103(2)
F24A C8A F23A 99(2)
F22A C8A S8A 108.5(18)
F24A C8A S8A 114.6(19)
F23A C8A S8A 123.5(19)
F24B C8B F23B 116(4)
F24B C8B F22B 108(3)
F23B C8B F22B 121(4)
F24B C8B S8B 108(3)
F23B C8B S8B 95(3)
F22B C8B S8B 107(3)
C10 C9 N5 113.8(11)
C10 C9 H9A 108.8
N5 C9 H9A 108.8
C10 C9 H9B 108.8
N5 C9 H9B 108.8
H9A C9 H9B 107.7
C9 C10 C11 107.9(12)
C9 C10 H10A 110.1
C11 C10 H10A 110.1
C9 C10 H10B 110.1
C11 C10 H10B 110.1
H10A C10 H10B 108.4
C12 C11 C10 108.8(14)
C12 C11 H11A 109.9
C10 C11 H11A 109.9
C12 C11 H11B 109.9
C10 C11 H11B 109.9
H11A C11 H11B 108.3
C11 C12 H12A 109.5
C11 C12 H12B 109.5
H12A C12 H12B 109.5
C11 C12 H12C 109.5
H12A C12 H12C 109.5
H12B C12 H12C 109.5
C14A C13A N5 112.3(14)
C14A C13A H13A 109.1
N5 C13A H13A 109.1
C14A C13A H13B 109.1
N5 C13A H13B 109.1
H13A C13A H13B 107.9
C13A C14A C15A 106.4(16)
C13A C14A H14A 110.4
C15A C14A H14A 110.4
C13A C14A H14B 110.4
C15A C14A H14B 110.4
H14A C14A H14B 108.6
C16A C15A C14A 119(2)
C16A C15A H15A 107.6
C14A C15A H15A 107.6
C16A C15A H15B 107.6
C14A C15A H15B 107.6
H15A C15A H15B 107.0
C15A C16A H16A 109.5
C15A C16A H16B 109.5
H16A C16A H16B 109.5
C15A C16A H16C 109.5
H16A C16A H16C 109.5
H16B C16A H16C 109.5
C18A C17A N5 126(3)
C18A C17A H17A 105.9
N5 C17A H17A 105.9
C18A C17A H17B 105.9
N5 C17A H17B 105.9
H17A C17A H17B 106.2
C20A C18A C17A 121(3)
C20A C18A H18A 107.1
C17A C18A H18A 107.1
C20A C18A H18B 107.1
C17A C18A H18B 107.1
H18A C18A H18B 106.8
C20A C19A H19A 109.5
C20A C19A H19B 109.5
H19A C19A H19B 109.5
C20A C19A H19C 109.5
H19A C19A H19C 109.5
H19B C19A H19C 109.5
C18A C20A C19A 116(3)
C18A C20A H20A 108.2
C19A C20A H20A 108.2
C18A C20A H20B 108.2
C19A C20A H20B 108.2
H20A C20A H20B 107.3
C14B C13B N5 119.3(19)
C14B C13B H13C 107.5
N5 C13B H13C 107.5
C14B C13B H13D 107.5
N5 C13B H13D 107.5
H13C C13B H13D 107.0
C13B C14B C15B 116(2)
C13B C14B H14C 108.4
C15B C14B H14C 108.4
C13B C14B H14D 108.4
C15B C14B H14D 108.4
H14C C14B H14D 107.5
C16B C15B C14B 108(3)
C16B C15B H15C 110.1
C14B C15B H15C 110.1
C16B C15B H15D 110.1
C14B C15B H15D 110.1
H15C C15B H15D 108.4
C15B C16B H16D 109.5
C15B C16B H16E 109.5
H16D C16B H16E 109.5
C15B C16B H16F 109.5
H16D C16B H16F 109.5
H16E C16B H16F 109.5
C18B C17B N5 115(2)
C18B C17B H17C 108.5
N5 C17B H17C 108.5
C18B C17B H17D 108.5
N5 C17B H17D 108.5
H17C C17B H17D 107.5
C17B C18B C19B 113(2)
C17B C18B H18C 109.0
C19B C18B H18C 109.0
C17B C18B H18D 109.0
C19B C18B H18D 109.0
H18C C18B H18D 107.8
C20B C19B C18B 112(3)
C20B C19B H19D 109.1
C18B C19B H19D 109.1
C20B C19B H19E 109.1
C18B C19B H19E 109.1
H19D C19B H19E 107.8
C19B C20B H20C 109.5
C19B C20B H20D 109.5
H20C C20B H20D 109.5
C19B C20B H20E 109.5
H20C C20B H20E 109.5
H20D C20B H20E 109.5
N5 C21 C22 116.7(11)
N5 C21 H21A 108.1
C22 C21 H21A 108.1
N5 C21 H21B 108.1
C22 C21 H21B 108.1
H21A C21 H21B 107.3
C21 C22 C23 110.0(11)
C21 C22 H22A 109.7
C23 C22 H22A 109.7
C21 C22 H22B 109.7
C23 C22 H22B 109.7
H22A C22 H22B 108.2
C22 C23 C24 112.0(11)
C22 C23 H23A 109.2
C24 C23 H23A 109.2
C22 C23 H23B 109.2
C24 C23 H23B 109.2
H23A C23 H23B 107.9
C23 C24 H24A 109.5
C23 C24 H24B 109.5
H24A C24 H24B 109.5
C23 C24 H24C 109.5
H24A C24 H24C 109.5
H24B C24 H24C 109.5
C26 C25 N6 116.4(7)
C26 C25 H25A 108.2
N6 C25 H25A 108.2
C26 C25 H25B 108.2
N6 C25 H25B 108.2
H25A C25 H25B 107.3
C27 C26 C25 111.2(9)
C27 C26 H26A 109.4
C25 C26 H26A 109.4
C27 C26 H26B 109.4
C25 C26 H26B 109.4
H26A C26 H26B 108.0
C26 C27 C28 111.9(9)
C26 C27 H27A 109.2
C28 C27 H27A 109.2
C26 C27 H27B 109.2
C28 C27 H27B 109.2
H27A C27 H27B 107.9
C27 C28 H28A 109.5
C27 C28 H28B 109.5
H28A C28 H28B 109.5
C27 C28 H28C 109.5
H28A C28 H28C 109.5
H28B C28 H28C 109.5
N6 C29 C30 116.5(8)
N6 C29 H29A 108.2
C30 C29 H29A 108.2
N6 C29 H29B 108.2
C30 C29 H29B 108.2
H29A C29 H29B 107.3
C31 C30 C29 112.4(8)
C31 C30 H30A 109.1
C29 C30 H30A 109.1
C31 C30 H30B 109.1
C29 C30 H30B 109.1
H30A C30 H30B 107.9
C32 C31 C30 114.4(10)
C32 C31 H31A 108.7
C30 C31 H31A 108.7
C32 C31 H31B 108.7
C30 C31 H31B 108.7
H31A C31 H31B 107.6
C31 C32 H32A 109.5
C31 C32 H32B 109.5
H32A C32 H32B 109.5
C31 C32 H32C 109.5
H32A C32 H32C 109.5
H32B C32 H32C 109.5
C34 C33 N6 116.5(8)
C34 C33 H33A 108.2
N6 C33 H33A 108.2
C34 C33 H33B 108.2
N6 C33 H33B 108.2
H33A C33 H33B 107.3
C33 C34 C35 111.5(8)
C33 C34 H34A 109.3
C35 C34 H34A 109.3
C33 C34 H34B 109.3
C35 C34 H34B 109.3
H34A C34 H34B 108.0
C36 C35 C34 113.4(9)
C36 C35 H35A 108.9
C34 C35 H35A 108.9
C36 C35 H35B 108.9
C34 C35 H35B 108.9
H35A C35 H35B 107.7
C35 C36 H36A 109.5
C35 C36 H36B 109.5
H36A C36 H36B 109.5
C35 C36 H36C 109.5
H36A C36 H36C 109.5
H36B C36 H36C 109.5
C38 C37 N6 116.5(8)
C38 C37 H37A 108.2
N6 C37 H37A 108.2
C38 C37 H37B 108.2
N6 C37 H37B 108.2
H37A C37 H37B 107.3
C37 C38 C39 110.8(8)
C37 C38 H38A 109.5
C39 C38 H38A 109.5
C37 C38 H38B 109.5
C39 C38 H38B 109.5
H38A C38 H38B 108.1
C40 C39 C38 111.9(9)
C40 C39 H39A 109.2
C38 C39 H39A 109.2
C40 C39 H39B 109.2
C38 C39 H39B 109.2
H39A C39 H39B 107.9
C39 C40 H40A 109.5
C39 C40 H40B 109.5
H40A C40 H40B 109.5
C39 C40 H40C 109.5
H40A C40 H40C 109.5
H40B C40 H40C 109.5
C42 C41 N7 116.7(7)
C42 C41 H41A 108.1
N7 C41 H41A 108.1
C42 C41 H41B 108.1
N7 C41 H41B 108.1
H41A C41 H41B 107.3
C43 C42 C41 110.7(8)
C43 C42 H42A 109.5
C41 C42 H42A 109.5
C43 C42 H42B 109.5
C41 C42 H42B 109.5
H42A C42 H42B 108.1
C42 C43 C44 111.9(8)
C42 C43 H43A 109.2
C44 C43 H43A 109.2
C42 C43 H43B 109.2
C44 C43 H43B 109.2
H43A C43 H43B 107.9
C43 C44 H44A 109.5
C43 C44 H44B 109.5
H44A C44 H44B 109.5
C43 C44 H44C 109.5
H44A C44 H44C 109.5
H44B C44 H44C 109.5
C46 C45 N7 116.5(9)
C46 C45 H45A 108.2
N7 C45 H45A 108.2
C46 C45 H45B 108.2
N7 C45 H45B 108.2
H45A C45 H45B 107.3
C45 C46 C47 109.4(9)
C45 C46 H46A 109.8
C47 C46 H46A 109.8
C45 C46 H46B 109.8
C47 C46 H46B 109.8
H46A C46 H46B 108.2
C48 C47 C46 114.1(10)
C48 C47 H47A 108.7
C46 C47 H47A 108.7
C48 C47 H47B 108.7
C46 C47 H47B 108.7
H47A C47 H47B 107.6
C47 C48 H48A 109.5
C47 C48 H48B 109.5
H48A C48 H48B 109.5
C47 C48 H48C 109.5
H48A C48 H48C 109.5
H48B C48 H48C 109.5
C50 C49 N7 115.2(8)
C50 C49 H49A 108.5
N7 C49 H49A 108.5
C50 C49 H49B 108.5
N7 C49 H49B 108.5
H49A C49 H49B 107.5
C51 C50 C49 111.1(8)
C51 C50 H50A 109.4
C49 C50 H50A 109.4
C51 C50 H50B 109.4
C49 C50 H50B 109.4
H50A C50 H50B 108.0
C50 C51 C52 114.9(9)
C50 C51 H51A 108.5
C52 C51 H51A 108.5
C50 C51 H51B 108.6
C52 C51 H51B 108.6
H51A C51 H51B 107.5
C51 C52 H52A 109.5
C51 C52 H52B 109.5
H52A C52 H52B 109.5
C51 C52 H52C 109.5
H52A C52 H52C 109.5
H52B C52 H52C 109.5
C54 C53 N7 116.6(8)
C54 C53 H53A 108.1
N7 C53 H53A 108.1
C54 C53 H53B 108.1
N7 C53 H53B 108.1
H53A C53 H53B 107.3
C53 C54 C55 111.2(10)
C53 C54 H54A 109.4
C55 C54 H54A 109.4
C53 C54 H54B 109.4
C55 C54 H54B 109.4
H54A C54 H54B 108.0
C54 C55 C56 112.5(11)
C54 C55 H55A 109.1
C56 C55 H55A 109.1
C54 C55 H55B 109.1
C56 C55 H55B 109.1
H55A C55 H55B 107.8
C55 C56 H56A 109.5
C55 C56 H56B 109.5
H56A C56 H56B 109.5
C55 C56 H56C 109.5
H56A C56 H56C 109.5
H56B C56 H56C 109.5
C58 C57 N8 116.5(10)
C58 C57 H57A 108.2
N8 C57 H57A 108.2
C58 C57 H57B 108.2
N8 C57 H57B 108.2
H57A C57 H57B 107.3
C57 C58 C59 107.8(11)
C57 C58 H58A 110.1
C59 C58 H58A 110.1
C57 C58 H58B 110.1
C59 C58 H58B 110.1
H58A C58 H58B 108.5
C60 C59 C58 110.7(14)
C60 C59 H59A 109.5
C58 C59 H59A 109.5
C60 C59 H59B 109.5
C58 C59 H59B 109.5
H59A C59 H59B 108.1
C59 C60 H60A 109.5
C59 C60 H60B 109.5
H60A C60 H60B 109.5
C59 C60 H60C 109.5
H60A C60 H60C 109.5
H60B C60 H60C 109.5
C62 C61 N8 117.3(8)
C62 C61 H61A 108.0
N8 C61 H61A 108.0
C62 C61 H61B 108.0
N8 C61 H61B 108.0
H61A C61 H61B 107.2
C61 C62 C63 111.1(10)
C61 C62 H62A 109.4
C63 C62 H62A 109.4
C61 C62 H62B 109.4
C63 C62 H62B 109.4
H62A C62 H62B 108.0
C64 C63 C62 115.7(10)
C64 C63 H63A 108.4
C62 C63 H63A 108.4
C64 C63 H63B 108.4
C62 C63 H63B 108.4
H63A C63 H63B 107.4
C63 C64 H64A 109.5
C63 C64 H64B 109.5
H64A C64 H64B 109.5
C63 C64 H64C 109.5
H64A C64 H64C 109.5
H64B C64 H64C 109.5
N8 C65 C66 114.3(8)
N8 C65 H65A 108.7
C66 C65 H65A 108.7
N8 C65 H65B 108.7
C66 C65 H65B 108.7
H65A C65 H65B 107.6
C65 C66 C67 110.5(9)
C65 C66 H66A 109.5
C67 C66 H66A 109.5
C65 C66 H66B 109.5
C67 C66 H66B 109.5
H66A C66 H66B 108.1
C68 C67 C66 111.8(11)
C68 C67 H67A 109.3
C66 C67 H67A 109.3
C68 C67 H67B 109.3
C66 C67 H67B 109.3
H67A C67 H67B 107.9
C67 C68 H68A 109.5
C67 C68 H68B 109.5
H68A C68 H68B 109.5
C67 C68 H68C 109.5
H68A C68 H68C 109.5
H68B C68 H68C 109.5
C70 C69 N8 117.7(8)
C70 C69 H69A 107.9
N8 C69 H69A 107.9
C70 C69 H69B 107.9
N8 C69 H69B 107.9
H69A C69 H69B 107.2
C69 C70 C71 113.3(10)
C69 C70 H70A 108.9
C71 C70 H70A 108.9
C69 C70 H70B 108.9
C71 C70 H70B 108.9
H70A C70 H70B 107.7
C70 C71 C72 113.0(10)
C70 C71 H71A 109.0
C72 C71 H71A 109.0
C70 C71 H71B 109.0
C72 C71 H71B 109.0
H71A C71 H71B 107.8
C71 C72 H72A 109.5
C71 C72 H72B 109.5
H72A C72 H72B 109.5
C71 C72 H72C 109.5
H72A C72 H72C 109.5
H72B C72 H72C 109.5
S1 N1 S2 123.2(6)
S3 N2 S4 124.4(8)
S6 N3 S5 123.0(5)
S7 N4 S8B 126.3(7)
S7 N4 S8A 120.6(6)
C21 N5 C9 113.9(10)
C21 N5 C13A 98.5(12)
C9 N5 C13A 110.7(15)
C21 N5 C17B 120.0(13)
C9 N5 C17B 100.5(15)
C21 N5 C13B 117.9(18)
C9 N5 C13B 106.7(19)
C17B N5 C13B 94.9(18)
C21 N5 C17A 103.0(16)
C9 N5 C17A 112.8(19)
C13A N5 C17A 117(2)
C29 N6 C33 107.4(7)
C29 N6 C25 110.7(7)
C33 N6 C25 110.1(7)
C29 N6 C37 111.0(7)
C33 N6 C37 110.7(7)
C25 N6 C37 106.9(7)
C45 N7 C49 112.4(8)
C45 N7 C41 108.8(8)
C49 N7 C41 109.6(7)
C45 N7 C53 110.7(7)
C49 N7 C53 106.2(8)
C41 N7 C53 109.1(7)
C69 N8 C61 111.1(8)
C69 N8 C65 110.9(7)
C61 N8 C65 105.8(7)
C69 N8 C57 107.4(8)
C61 N8 C57 110.9(7)
C65 N8 C57 110.8(8)
O1 S1 O2 117.7(6)
O1 S1 N1 118.1(5)
O2 S1 N1 107.8(6)
O1 S1 C1 104.6(6)
O2 S1 C1 102.1(6)
N1 S1 C1 104.2(6)
O3 S2 O4 119.6(5)
O3 S2 N1 106.3(5)
O4 S2 N1 117.5(5)
O3 S2 C2 104.4(5)
O4 S2 C2 103.5(5)
N1 S2 C2 103.4(6)
O6 S3 O5 112.9(7)
O6 S3 N2 115.5(7)
O5 S3 N2 117.2(7)
O6 S3 C3 107.4(6)
O5 S3 C3 98.2(7)
N2 S3 C3 102.8(7)
O7 S4 O8 117.7(6)
O7 S4 N2 120.2(7)
O8 S4 N2 101.1(6)
O7 S4 C4 107.0(7)
O8 S4 C4 105.7(6)
N2 S4 C4 103.5(6)
O10 S5 O9 117.9(5)
O10 S5 N3 109.4(5)
O9 S5 N3 117.4(5)
O10 S5 C5 104.4(6)
O9 S5 C5 103.2(5)
N3 S5 C5 102.1(5)
O11 S6 O12 117.5(5)
O11 S6 N3 107.5(5)
O12 S6 N3 117.7(5)
O11 S6 C6 103.3(5)
O12 S6 C6 104.7(5)
N3 S6 C6 104.2(5)
O13 S7 O14 119.5(6)
O13 S7 N4 107.1(5)
O14 S7 N4 117.0(4)
O13 S7 C7 103.9(7)
O14 S7 C7 103.9(6)
N4 S7 C7 103.2(7)
O16A S8A O15A 118.4(13)
O16A S8A N4 119.3(11)
O15A S8A N4 111.0(11)
O16A S8A C8A 102.4(13)
O15A S8A C8A 103.3(13)
N4 S8A C8A 98.1(10)
O16B S8B O15B 117.5(19)
O16B S8B N4 115.6(14)
O15B S8B N4 104.5(15)
O16B S8B C8B 104.4(19)
O15B S8B C8B 104.7(18)
N4 S8B C8B 109.6(14)

loop_
_geom_bond_atom_site_label_1
_geom_bond_atom_site_label_2
_geom_bond_distance
C1 F3 1.313(14)
C1 F2 1.321(14)
C1 F1 1.335(13)
C1 S1 1.829(13)
C2 F5 1.328(12)
C2 F6 1.329(13)
C2 F4 1.337(13)
C2 S2 1.828(13)
C3 F8 1.281(15)
C3 F7 1.311(16)
C3 F9 1.407(16)
C3 S3 1.817(15)
C4 F12 1.276(14)
C4 F10 1.301(14)
C4 F11 1.365(15)
C4 S4 1.814(12)
C5 F15 1.318(15)
C5 F13 1.352(13)
C5 F14 1.369(13)
C5 S5 1.804(12)
C6 F16 1.306(13)
C6 F18 1.318(13)
C6 F17 1.348(12)
C6 S6 1.836(11)
C7 F20 1.311(18)
C7 F21 1.317(15)
C7 F19 1.335(15)
C7 S7 1.854(17)
C8A F22A 1.36(3)
C8A F24A 1.37(3)
C8A F23A 1.38(4)
C8A S8A 1.79(3)
C8B F24B 1.26(4)
C8B F23B 1.27(6)
C8B F22B 1.34(4)
C8B S8B 1.84(4)
C9 C10 1.484(17)
C9 N5 1.527(16)
C9 H9A 0.9900
C9 H9B 0.9900
C10 C11 1.63(2)
C10 H10A 0.9900
C10 H10B 0.9900
C11 C12 1.49(2)
C11 H11A 0.9900
C11 H11B 0.9900
C12 H12A 0.9800
C12 H12B 0.9800
C12 H12C 0.9800
C13A C14A 1.531(13)
C13A N5 1.539(12)
C13A H13A 0.9900
C13A H13B 0.9900
C14A C15A 1.542(12)
C14A H14A 0.9900
C14A H14B 0.9900
C15A C16A 1.51(3)
C15A H15A 0.9900
C15A H15B 0.9900
C16A H16A 0.9800
C16A H16B 0.9800
C16A H16C 0.9800
C17A C18A 1.49(5)
C17A N5 1.57(3)
C17A H17A 0.9900
C17A H17B 0.9900
C18A C20A 1.41(5)
C18A H18A 0.9900
C18A H18B 0.9900
C19A C20A 1.47(5)
C19A H19A 0.9800
C19A H19B 0.9800
C19A H19C 0.9800
C20A H20A 0.9900
C20A H20B 0.9900
C13B C14B 1.531(13)
C13B N5 1.551(13)
C13B H13C 0.9900
C13B H13D 0.9900
C14B C15B 1.538(13)
C14B H14C 0.9900
C14B H14D 0.9900
C15B C16B 1.49(4)
C15B H15C 0.9900
C15B H15D 0.9900
C16B H16D 0.9800
C16B H16E 0.9800
C16B H16F 0.9800
C17B C18B 1.36(4)
C17B N5 1.540(13)
C17B H17C 0.9900
C17B H17D 0.9900
C18B C19B 1.55(4)
C18B H18C 0.9900
C18B H18D 0.9900
C19B C20B 1.53(4)
C19B H19D 0.9900
C19B H19E 0.9900
C20B H20C 0.9800
C20B H20D 0.9800
C20B H20E 0.9800
C21 N5 1.494(16)
C21 C22 1.499(16)
C21 H21A 0.9900
C21 H21B 0.9900
C22 C23 1.533(18)
C22 H22A 0.9900
C22 H22B 0.9900
C23 C24 1.548(17)
C23 H23A 0.9900
C23 H23B 0.9900
C24 H24A 0.9800
C24 H24B 0.9800
C24 H24C 0.9800
C25 C26 1.518(13)
C25 N6 1.523(11)
C25 H25A 0.9900
C25 H25B 0.9900
C26 C27 1.506(14)
C26 H26A 0.9900
C26 H26B 0.9900
C27 C28 1.520(15)
C27 H27A 0.9900
C27 H27B 0.9900
C28 H28A 0.9800
C28 H28B 0.9800
C28 H28C 0.9800
C29 N6 1.515(11)
C29 C30 1.523(13)
C29 H29A 0.9900
C29 H29B 0.9900
C30 C31 1.506(13)
C30 H30A 0.9900
C30 H30B 0.9900
C31 C32 1.499(14)
C31 H31A 0.9900
C31 H31B 0.9900
C32 H32A 0.9800
C32 H32B 0.9800
C32 H32C 0.9800
C33 C34 1.517(13)
C33 N6 1.519(11)
C33 H33A 0.9900
C33 H33B 0.9900
C34 C35 1.537(13)
C34 H34A 0.9900
C34 H34B 0.9900
C35 C36 1.498(15)
C35 H35A 0.9900
C35 H35B 0.9900
C36 H36A 0.9800
C36 H36B 0.9800
C36 H36C 0.9800
C37 C38 1.521(12)
C37 N6 1.527(11)
C37 H37A 0.9900
C37 H37B 0.9900
C38 C39 1.525(14)
C38 H38A 0.9900
C38 H38B 0.9900
C39 C40 1.495(14)
C39 H39A 0.9900
C39 H39B 0.9900
C40 H40A 0.9800
C40 H40B 0.9800
C40 H40C 0.9800
C41 C42 1.524(12)
C41 N7 1.539(12)
C41 H41A 0.9900
C41 H41B 0.9900
C42 C43 1.516(12)
C42 H42A 0.9900
C42 H42B 0.9900
C43 C44 1.531(13)
C43 H43A 0.9900
C43 H43B 0.9900
C44 H44A 0.9800
C44 H44B 0.9800
C44 H44C 0.9800
C45 C46 1.510(14)
C45 N7 1.517(12)
C45 H45A 0.9900
C45 H45B 0.9900
C46 C47 1.526(16)
C46 H46A 0.9900
C46 H46B 0.9900
C47 C48 1.510(15)
C47 H47A 0.9900
C47 H47B 0.9900
C48 H48A 0.9800
C48 H48B 0.9800
C48 H48C 0.9800
C49 C50 1.520(13)
C49 N7 1.522(12)
C49 H49A 0.9900
C49 H49B 0.9900
C50 C51 1.508(13)
C50 H50A 0.9900
C50 H50B 0.9900
C51 C52 1.520(15)
C51 H51A 0.9900
C51 H51B 0.9900
C52 H52A 0.9800
C52 H52B 0.9800
C52 H52C 0.9800
C53 C54 1.502(14)
C53 N7 1.549(13)
C53 H53A 0.9900
C53 H53B 0.9900
C54 C55 1.520(14)
C54 H54A 0.9900
C54 H54B 0.9900
C55 C56 1.529(18)
C55 H55A 0.9900
C55 H55B 0.9900
C56 H56A 0.9800
C56 H56B 0.9800
C56 H56C 0.9800
C57 C58 1.495(17)
C57 N8 1.545(13)
C57 H57A 0.9900
C57 H57B 0.9900
C58 C59 1.591(17)
C58 H58A 0.9900
C58 H58B 0.9900
C59 C60 1.45(2)
C59 H59A 0.9900
C59 H59B 0.9900
C60 H60A 0.9800
C60 H60B 0.9800
C60 H60C 0.9800
C61 C62 1.517(14)
C61 N8 1.525(11)
C61 H61A 0.9900
C61 H61B 0.9900
C62 C63 1.521(14)
C62 H62A 0.9900
C62 H62B 0.9900
C63 C64 1.517(16)
C63 H63A 0.9900
C63 H63B 0.9900
C64 H64A 0.9800
C64 H64B 0.9800
C64 H64C 0.9800
C65 N8 1.527(11)
C65 C66 1.528(13)
C65 H65A 0.9900
C65 H65B 0.9900
C66 C67 1.541(14)
C66 H66A 0.9900
C66 H66B 0.9900
C67 C68 1.516(17)
C67 H67A 0.9900
C67 H67B 0.9900
C68 H68A 0.9800
C68 H68B 0.9800
C68 H68C 0.9800
C69 C70 1.485(15)
C69 N8 1.506(13)
C69 H69A 0.9900
C69 H69B 0.9900
C70 C71 1.512(15)
C70 H70A 0.9900
C70 H70B 0.9900
C71 C72 1.528(17)
C71 H71A 0.9900
C71 H71B 0.9900
C72 H72A 0.9800
C72 H72B 0.9800
C72 H72C 0.9800
N1 S1 1.571(10)
N1 S2 1.595(10)
N2 S3 1.488(11)
N2 S4 1.659(12)
N3 S6 1.589(9)
N3 S5 1.591(8)
N4 S7 1.581(9)
N4 S8B 1.582(17)
N4 S8A 1.632(13)
O1 S1 1.431(9)
O2 S1 1.437(9)
O3 S2 1.424(8)
O4 S2 1.427(8)
O5 S3 1.472(11)
O6 S3 1.395(11)
O7 S4 1.372(10)
O8 S4 1.410(9)
O9 S5 1.451(7)
O10 S5 1.438(8)
O11 S6 1.421(8)
O12 S6 1.427(8)
O13 S7 1.451(9)
O14 S7 1.458(8)
O15A S8A 1.44(2)
O16A S8A 1.43(2)
O15B S8B 1.47(3)
O16B S8B 1.45(3)
